data_7215744
loop_
_publ_author_name
'Takemura, Akihiro'
'McAllister, Linda J.'
'Karadakov, Peter B.'
'Pridmore, Natalie E.'
'Whitwood, Adrian C.'
'Bruce, Duncan W.'

_publ_section_title
;
 Competition and cooperation: hydrogen and halogen bonding in co-crystals
 involving 4-iodotetrafluorobenzoic acid, 4-iodotetrafluorophenol and
 4-bromotetrafluorophenol
;
_journal_issue 20
_journal_name_full CrystEngComm
_journal_page_first 4254
_journal_paper_doi 10.1039/c4ce00319e
_journal_volume 16
_journal_year 2014
_chemical_formula_moiety '2(C7 F4 I O2), 2(C4 H10 N S), C4 H9 N S'
_chemical_formula_sum 'C26 H29 F8 I2 N3 O4 S3'
_chemical_formula_weight 949.50
_chemical_name_systematic
;
 ? 
;
_space_group_crystal_system triclinic
_space_group_IT_number 2
_space_group_name_Hall '-P 1'
_space_group_name_H-M_alt 'P -1'
_symmetry_space_group_name_Hall '-P 1'
_symmetry_space_group_name_H-M 'P -1'
_atom_sites_solution_hydrogens geom
_atom_sites_solution_primary heavy
_atom_sites_solution_secondary difmap
_audit_creation_date 2012-05-18
_audit_creation_method
;
  Olex2 1.2
  (compiled 2012.05.09 svn.r2324, GUI svn.r4230)
;
_cell_angle_alpha 107.044(11)
_cell_angle_beta 99.741(10)
_cell_angle_gamma 92.149(10)
_cell_formula_units_Z 1
_cell_length_a 5.7209(7)
_cell_length_b 10.3273(13)
_cell_length_c 14.4539(17)
_cell_measurement_reflns_used 2087
_cell_measurement_temperature 110.00(10)
_cell_measurement_theta_max 29.7735
_cell_measurement_theta_min 2.9997
_cell_volume 801.24(18)
_computing_cell_refinement
;
CrysAlisPro, Agilent Technologies,
Version 1.171.35.21 (release 20-01-2012 CrysAlis171 .NET)
(compiled Jan 23 2012,18:06:46)
;
_computing_data_collection
;
CrysAlisPro, Agilent Technologies,
Version 1.171.35.21 (release 20-01-2012 CrysAlis171 .NET)
(compiled Jan 23 2012,18:06:46)
;
_computing_data_reduction
;
CrysAlisPro, Agilent Technologies,
Version 1.171.35.21 (release 20-01-2012 CrysAlis171 .NET)
(compiled Jan 23 2012,18:06:46)
;
_computing_molecular_graphics
;
O. V. Dolomanov, L. J. Bourhis, R. J. Gildea, J. A. K. Howard and H. Puschmann,
OLEX2: a complete structure solution, refinement and analysis program.
J. Appl. Cryst. (2009). 42, 339-341.
;
_computing_publication_material
;
O. V. Dolomanov, L. J. Bourhis, R. J. Gildea, J. A. K. Howard and H. Puschmann,
OLEX2: a complete structure solution, refinement and analysis program.
J. Appl. Cryst. (2009). 42, 339-341.
;
_computing_structure_refinement
;
XL, G.M. Sheldrick, Acta Cryst.
(2008). A64, 112-122
;
_computing_structure_solution
;
XS, G.M. Sheldrick, Acta Cryst.
(2008). A64, 112-122
;
_diffrn_ambient_temperature 110.00(10)
_diffrn_detector_area_resol_mean 16.1450
_diffrn_measured_fraction_theta_full 0.99
_diffrn_measured_fraction_theta_max 0.877
_diffrn_measurement_details
;
  1 omega  -91.00   -2.00   1.0000   30.0000
omega____ theta____ kappa____ phi______ frames
    -      -20.4517  -77.0000   90.0000 89

  2 omega    6.00   46.00   1.0000   30.0000
omega____ theta____ kappa____ phi______ frames
    -      -20.4517   77.0000 -150.0000 40

  3 omega  -50.00   46.00   1.0000   30.0000
omega____ theta____ kappa____ phi______ frames
    -      -20.4517   77.0000  -60.0000 96

  4 omega  -43.00   -9.00   1.0000   30.0000
omega____ theta____ kappa____ phi______ frames
    -      -20.4517  -78.0000   16.0000 34

  5 omega  -89.00   10.00   1.0000   30.0000
omega____ theta____ kappa____ phi______ frames
    -      -20.4517  -77.0000 -180.0000 99

  6 omega    1.00   35.00   1.0000   30.0000
omega____ theta____ kappa____ phi______ frames
    -       21.5455  -57.0000  -30.0000 34
;
_diffrn_measurement_device_type 'SuperNova, Single source at offset), Eos'
_diffrn_measurement_method '\w scans'
_diffrn_orient_matrix_UB_11 0.1016886000
_diffrn_orient_matrix_UB_12 0.0463827000
_diffrn_orient_matrix_UB_13 0.0089145000
_diffrn_orient_matrix_UB_21 -0.0349165000
_diffrn_orient_matrix_UB_22 0.0407230000
_diffrn_orient_matrix_UB_23 0.0433870000
_diffrn_orient_matrix_UB_31 0.0664295000
_diffrn_orient_matrix_UB_32 -0.0371042000
_diffrn_orient_matrix_UB_33 0.0278676000
_diffrn_radiation_monochromator mirror
_diffrn_radiation_type 'Mo K\a'
_diffrn_radiation_wavelength 0.7107
_diffrn_reflns_av_R_equivalents 0.0311
_diffrn_reflns_av_unetI/netI 0.0657
_diffrn_reflns_limit_h_max 7
_diffrn_reflns_limit_h_min -6
_diffrn_reflns_limit_k_max 13
_diffrn_reflns_limit_k_min -12
_diffrn_reflns_limit_l_max 10
_diffrn_reflns_limit_l_min -19
_diffrn_reflns_number 6397
_diffrn_reflns_theta_full 27.50
_diffrn_reflns_theta_max 29.86
_diffrn_reflns_theta_min 3.00
_diffrn_source 'SuperNova (Mo) X-ray Source'
_exptl_absorpt_coefficient_mu 2.243
_exptl_absorpt_correction_T_max 0.982
_exptl_absorpt_correction_T_min 0.876
_exptl_absorpt_correction_type analytical
_exptl_absorpt_process_details
;
CrysAlisPro, Agilent Technologies,
Version 1.171.35.21 (release 20-01-2012 CrysAlis171 .NET)
(compiled Jan 23 2012,18:06:46)
Analytical numeric absorption correction using a multifaceted crystal
model based on expressions derived by R.C. Clark & J.S. Reid.
(Clark, R. C. & Reid, J. S. (1995). Acta Cryst. A51, 887-897)
;
_exptl_crystal_colour 'clear colourless'
_exptl_crystal_colour_lustre clear
_exptl_crystal_colour_primary colourless
_exptl_crystal_density_diffrn 1.968
_exptl_crystal_density_method 'not measured'
_exptl_crystal_description needle
_exptl_crystal_F_000 464
_exptl_crystal_size_max 0.1982
_exptl_crystal_size_mid 0.0576
_exptl_crystal_size_min 0.0177
_refine_diff_density_max 3.307
_refine_diff_density_min -1.378
_refine_diff_density_rms 0.164
_refine_ls_extinction_method none
_refine_ls_goodness_of_fit_ref 1.066
_refine_ls_hydrogen_treatment constr
_refine_ls_matrix_type full
_refine_ls_number_parameters 211
_refine_ls_number_reflns 4026
_refine_ls_number_restraints 14
_refine_ls_restrained_S_all 1.071
_refine_ls_R_factor_all 0.0695
_refine_ls_R_factor_gt 0.0494
_refine_ls_shift/su_max 0.001
_refine_ls_shift/su_mean 0.000
_refine_ls_structure_factor_coef Fsqd
_refine_ls_weighting_details 'calc w=1/[\s^2^(Fo^2^)+(0.0383P)^2^+2.2099P] where P=(Fo^2^+2Fc^2^)/3'
_refine_ls_weighting_scheme calc
_refine_ls_wR_factor_gt 0.1024
_refine_ls_wR_factor_ref 0.1123
_reflns_number_gt 3224
_reflns_number_total 4026
_reflns_threshold_expression >2sigma(I)
_cod_data_source_file c4ce00319e1.cif
_cod_data_source_block dwb1234
_cod_original_cell_volume 801.23(17)
_cod_database_code 7215744
_chemical_oxdiff_formula 'C11 H10 F4 I1 N1 O2 S1'
_chemical_oxdiff_usercomment 'Akihiro AT48 C2A'
_reflns_odcompleteness_completeness 99.01
_reflns_odcompleteness_iscentric 1
_reflns_odcompleteness_theta 27.50

loop_
_space_group_symop_id
_space_group_symop_operation_xyz
1 'x, y, z'
2 '-x, -y, -z'

loop_
_atom_site_label
_atom_site_type_symbol
_atom_site_fract_x
_atom_site_fract_y
_atom_site_fract_z
_atom_site_U_iso_or_equiv
_atom_site_adp_type
_atom_site_occupancy
_atom_site_symmetry_multiplicity
_atom_site_calc_flag
_atom_site_refinement_flags
_atom_site_disorder_assembly
_atom_site_disorder_group
C1 C 0.9626(8) 0.3660(5) 0.3412(3) 0.0182(10) Uani 1 1 d . . .
C2 C 0.7480(8) 0.3026(5) 0.2828(4) 0.0188(10) Uani 1 1 d . . .
C3 C 0.5864(8) 0.3728(5) 0.2392(4) 0.0190(10) Uani 1 1 d . . .
C4 C 0.6291(8) 0.5105(5) 0.2505(3) 0.0158(9) Uani 1 1 d . . .
C5 C 0.8453(8) 0.5731(5) 0.3098(4) 0.0189(10) Uani 1 1 d . . .
C6 C 1.0050(8) 0.5033(5) 0.3552(4) 0.0195(10) Uani 1 1 d . . .
C7 C 0.4580(8) 0.5889(5) 0.1978(3) 0.0182(10) Uani 1 1 d . . .
F1 F 0.6977(5) 0.1679(3) 0.2643(2) 0.0268(7) Uani 1 1 d . . .
F2 F 0.3815(5) 0.3033(3) 0.1831(2) 0.0259(7) Uani 1 1 d . . .
F3 F 0.9019(5) 0.7063(3) 0.3256(2) 0.0276(7) Uani 1 1 d . . .
F4 F 1.2082(5) 0.5717(3) 0.4121(2) 0.0304(8) Uani 1 1 d . . .
I1 I 1.21828(6) 0.26091(4) 0.40445(3) 0.02697(12) Uani 1 1 d . . .
O1 O 0.2428(6) 0.5662(4) 0.1966(3) 0.0256(8) Uani 1 1 d . . .
O2 O 0.5470(6) 0.6678(4) 0.1606(3) 0.0341(10) Uani 1 1 d . . .
C8 C 0.1215(9) 0.6891(5) -0.0319(4) 0.0246(11) Uani 1 1 d . . .
H8A H 0.0791 0.6420 -0.1020 0.030 Uiso 1 1 calc R . .
H8B H 0.2478 0.6439 -0.0040 0.030 Uiso 1 1 calc R . .
C9 C -0.0924(8) 0.6797(5) 0.0150(4) 0.0206(10) Uani 1 1 d . . .
H9A H -0.2190 0.7248 -0.0129 0.025 Uiso 1 1 calc R . .
H9B H -0.1494 0.5848 0.0000 0.025 Uiso 1 1 calc R . .
C10 C 0.0309(10) 0.8930(5) 0.1532(4) 0.0264(11) Uani 1 1 d . . .
H10A H 0.0553 0.9297 0.2244 0.032 Uiso 1 1 calc R . .
H10B H -0.0991 0.9361 0.1255 0.032 Uiso 1 1 calc R . .
C11 C 0.2552(10) 0.9260(5) 0.1186(4) 0.0316(13) Uani 1 1 d . . .
H11A H 0.3866 0.8869 0.1494 0.038 Uiso 1 1 calc R . .
H11B H 0.2922 1.0239 0.1401 0.038 Uiso 1 1 calc R . .
N1 N -0.0356(7) 0.7428(4) 0.1234(3) 0.0201(9) Uani 1 1 d . . .
H1A H 0.0859 0.7030 0.1488 0.024 Uiso 1 1 calc R . .
H1B H -0.1628 0.7273 0.1491 0.024 Uiso 1 1 calc R . .
S1 S 0.2298(3) 0.86299(14) -0.01377(11) 0.0312(3) Uani 1 1 d . . .
C12 C 0.4169(12) 0.8785(7) 0.4128(4) 0.051(2) Uani 1 1 d D . .
H12A H 0.4392 0.7872 0.3743 0.061 Uiso 0.50 1 calc PR A 1
H12B H 0.2797 0.9070 0.3768 0.061 Uiso 0.50 1 calc PR A 1
H12C H 0.4542 0.7854 0.3870 0.061 Uiso 0.50 1 calc PR A 2
H12D H 0.2881 0.8934 0.3650 0.061 Uiso 0.50 1 calc PR A 2
C13 C 0.3726(12) 1.0316(6) 0.5837(4) 0.0418(16) Uani 1 1 d D . .
H13A H 0.2327 1.0706 0.5591 0.050 Uiso 0.50 1 calc PR B 1
H13B H 0.3651 1.0354 0.6510 0.050 Uiso 0.50 1 calc PR B 1
H13C H 0.2337 1.0806 0.5741 0.050 Uiso 0.50 1 calc PR B 2
H13D H 0.3852 1.0192 0.6483 0.050 Uiso 0.50 1 calc PR B 2
N2 N 0.320(4) 0.8897(17) 0.5074(7) 0.0355(9) Uani 0.50 1 d PDU C 2
H2 H 0.1614 0.8698 0.4910 0.043 Uiso 0.50 1 d PR C 2
S2 S 0.3493(11) 0.8701(4) 0.5186(2) 0.0355(9) Uani 0.50 1 d PDU C 1

loop_
_atom_site_aniso_label
_atom_site_aniso_U_11
_atom_site_aniso_U_22
_atom_site_aniso_U_33
_atom_site_aniso_U_23
_atom_site_aniso_U_13
_atom_site_aniso_U_12
C1 0.018(2) 0.020(2) 0.020(3) 0.0116(19) 0.0032(18) 0.0052(18)
C2 0.021(2) 0.011(2) 0.026(3) 0.0075(19) 0.0070(19) 0.0017(18)
C3 0.016(2) 0.019(2) 0.022(3) 0.0073(19) 0.0012(18) -0.0007(18)
C4 0.016(2) 0.018(2) 0.016(2) 0.0077(18) 0.0042(17) 0.0028(17)
C5 0.020(2) 0.013(2) 0.027(3) 0.0103(19) 0.0056(19) 0.0003(17)
C6 0.014(2) 0.022(2) 0.023(3) 0.010(2) -0.0003(18) 0.0004(18)
C7 0.017(2) 0.017(2) 0.019(2) 0.0051(19) 0.0015(18) 0.0054(18)
F1 0.0259(16) 0.0141(14) 0.0410(19) 0.0135(13) -0.0006(13) -0.0007(11)
F2 0.0190(15) 0.0219(15) 0.0356(18) 0.0129(13) -0.0045(12) -0.0035(11)
F3 0.0261(16) 0.0133(14) 0.0418(19) 0.0115(13) -0.0031(13) -0.0002(11)
F4 0.0232(16) 0.0192(15) 0.044(2) 0.0135(14) -0.0121(13) -0.0045(12)
I1 0.02521(18) 0.02114(18) 0.0372(2) 0.01631(14) -0.00095(13) 0.00518(12)
O1 0.0168(17) 0.031(2) 0.036(2) 0.0190(17) 0.0066(15) 0.0078(15)
O2 0.0198(19) 0.046(2) 0.052(3) 0.039(2) 0.0078(17) 0.0078(17)
C8 0.025(3) 0.022(3) 0.028(3) 0.010(2) 0.005(2) 0.002(2)
C9 0.018(2) 0.020(2) 0.023(3) 0.009(2) -0.0018(19) -0.0008(18)
C10 0.031(3) 0.020(3) 0.028(3) 0.009(2) 0.003(2) 0.006(2)
C11 0.027(3) 0.018(3) 0.047(4) 0.010(2) 0.002(2) -0.002(2)
N1 0.017(2) 0.020(2) 0.028(2) 0.0143(17) 0.0050(16) 0.0058(16)
S1 0.0353(8) 0.0244(7) 0.0431(9) 0.0194(6) 0.0150(6) 0.0057(6)
C12 0.051(4) 0.052(4) 0.027(3) -0.016(3) 0.011(3) -0.036(3)
C13 0.043(4) 0.055(4) 0.025(3) 0.010(3) 0.006(3) -0.002(3)
N2 0.052(2) 0.0218(16) 0.0340(14) 0.0148(11) -0.0001(13) 0.0089(12)
S2 0.052(2) 0.0218(16) 0.0340(14) 0.0148(11) -0.0001(13) 0.0089(12)

loop_
_atom_type_symbol
_atom_type_description
_atom_type_scat_dispersion_real
_atom_type_scat_dispersion_imag
_atom_type_scat_source
C C 0.0033 0.0016 'International Tables Vol C Tables 4.2.6.8 and 6.1.1.4'
H H 0.0000 0.0000 'International Tables Vol C Tables 4.2.6.8 and 6.1.1.4'
F F 0.0171 0.0103 'International Tables Vol C Tables 4.2.6.8 and 6.1.1.4'
I I -0.4742 1.8119 'International Tables Vol C Tables 4.2.6.8 and 6.1.1.4'
N N 0.0061 0.0033 'International Tables Vol C Tables 4.2.6.8 and 6.1.1.4'
O O 0.0106 0.0060 'International Tables Vol C Tables 4.2.6.8 and 6.1.1.4'
S S 0.1246 0.1234 'International Tables Vol C Tables 4.2.6.8 and 6.1.1.4'

loop_
_exptl_crystal_face_index_h
_exptl_crystal_face_index_k
_exptl_crystal_face_index_l
_exptl_crystal_face_perp_dist
_exptl_oxdiff_crystal_face_indexfrac_h
_exptl_oxdiff_crystal_face_indexfrac_k
_exptl_oxdiff_crystal_face_indexfrac_l
_exptl_oxdiff_crystal_face_x
_exptl_oxdiff_crystal_face_y
_exptl_oxdiff_crystal_face_z
0 0 1 0.0088 0.0000 0.0000 1.0000 0.0089 0.0434 0.0279
0 0 -1 0.0088 -0.0000 -0.0000 -1.0000 -0.0089 -0.0434 -0.0279
1 0 0 0.0946 1.0000 -0.0000 -0.0000 0.1017 -0.0349 0.0664
-1 0 0 0.0946 -1.0000 0.0000 0.0000 -0.1017 0.0349 -0.0664
0 -1 1 0.0228 -0.0000 -1.0000 1.0001 -0.0375 0.0027 0.0650
0 1 -1 0.0228 0.0000 1.0000 -1.0001 0.0375 -0.0027 -0.0650

loop_
_geom_angle_atom_site_label_1
_geom_angle_atom_site_label_2
_geom_angle_atom_site_label_3
_geom_angle
_geom_angle_site_symmetry_1
C2 C1 I1 122.6(3) .
C6 C1 C2 116.8(4) .
C6 C1 I1 120.6(3) .
C3 C2 C1 121.6(4) .
F1 C2 C1 119.8(4) .
F1 C2 C3 118.6(4) .
C2 C3 C4 122.3(4) .
F2 C3 C2 117.8(4) .
F2 C3 C4 119.8(4) .
C3 C4 C5 115.4(4) .
C3 C4 C7 123.2(4) .
C5 C4 C7 121.3(4) .
C6 C5 C4 122.2(4) .
F3 C5 C4 119.8(4) .
F3 C5 C6 118.0(4) .
C1 C6 C5 121.6(4) .
F4 C6 C1 120.0(4) .
F4 C6 C5 118.4(4) .
O1 C7 C4 116.4(4) .
O2 C7 C4 117.3(4) .
O2 C7 O1 126.3(4) .
H8A C8 H8B 107.9 .
C9 C8 H8A 109.1 .
C9 C8 H8B 109.1 .
C9 C8 S1 112.4(4) .
S1 C8 H8A 109.1 .
S1 C8 H8B 109.1 .
C8 C9 H9A 109.2 .
C8 C9 H9B 109.2 .
H9A C9 H9B 107.9 .
N1 C9 C8 111.9(4) .
N1 C9 H9A 109.2 .
N1 C9 H9B 109.2 .
H10A C10 H10B 107.9 .
C11 C10 H10A 109.2 .
C11 C10 H10B 109.2 .
N1 C10 H10A 109.2 .
N1 C10 H10B 109.2 .
N1 C10 C11 111.8(4) .
C10 C11 H11A 108.9 .
C10 C11 H11B 108.9 .
C10 C11 S1 113.2(4) .
H11A C11 H11B 107.8 .
S1 C11 H11A 108.9 .
S1 C11 H11B 108.9 .
C9 N1 C10 112.8(4) .
C9 N1 H1A 109.0 .
C9 N1 H1B 109.0 .
C10 N1 H1A 109.0 .
C10 N1 H1B 109.0 .
H1A N1 H1B 107.8 .
C8 S1 C11 98.3(3) .
H12A C12 H12B 107.1 .
H12A C12 H12C 11.5 .
H12A C12 H12D 96.2 .
H12B C12 H12C 117.3 .
H12B C12 H12D 11.9 .
H12C C12 H12D 106.9 .
C13 C12 H12A 107.7 2_676
C13 C12 H12B 107.7 2_676
C13 C12 H12C 107.4 2_676
C13 C12 H12D 107.4 2_676
C13 C12 N2 119.6(10) 2_676
C13 C12 S2 118.5(5) 2_676
N2 C12 H12A 115.6 .
N2 C12 H12B 97.7 .
N2 C12 H12C 107.4 .
N2 C12 H12D 107.4 .
N2 C12 S2 10.8(7) .
S2 C12 H12A 107.7 .
S2 C12 H12B 107.7 .
S2 C12 H12C 98.6 .
S2 C12 H12D 116.7 .
C12 C13 H13A 107.4 2_676
C12 C13 H13B 107.4 2_676
C12 C13 H13C 107.2 2_676
C12 C13 H13D 107.2 2_676
C12 C13 N2 120.5(10) 2_676
C12 C13 S2 119.7(5) 2_676
H13A C13 H13B 106.9 .
H13A C13 H13C 12.4 .
H13A C13 H13D 117.7 .
H13B C13 H13C 95.6 .
H13B C13 H13D 12.1 .
H13C C13 H13D 106.8 .
N2 C13 H13A 97.3 .
N2 C13 H13B 115.8 .
N2 C13 H13C 107.2 .
N2 C13 H13D 107.2 .
N2 C13 S2 11.1(7) .
S2 C13 H13A 107.4 .
S2 C13 H13B 107.4 .
S2 C13 H13C 116.5 .
S2 C13 H13D 97.9 .
C12 N2 C13 113.8(15) .
C12 N2 H2 108.2 .
C13 N2 H2 108.3 .
C12 S2 H2 91.5 .
C13 S2 C12 102.0(4) .
C13 S2 H2 92.6 .

loop_
_geom_bond_atom_site_label_1
_geom_bond_atom_site_label_2
_geom_bond_distance
_geom_bond_site_symmetry_2
C1 C2 1.383(6) .
C1 C6 1.378(7) .
C1 I1 2.098(4) .
C2 C3 1.378(6) .
C2 F1 1.346(5) .
C3 C4 1.390(7) .
C3 F2 1.349(5) .
C4 C5 1.392(6) .
C4 C7 1.537(6) .
C5 C6 1.381(6) .
C5 F3 1.345(5) .
C6 F4 1.342(5) .
C7 O1 1.241(6) .
C7 O2 1.237(6) .
C8 H8A 0.9700 .
C8 H8B 0.9700 .
C8 C9 1.509(7) .
C8 S1 1.806(5) .
C9 H9A 0.9700 .
C9 H9B 0.9700 .
C9 N1 1.484(6) .
C10 H10A 0.9700 .
C10 H10B 0.9700 .
C10 C11 1.516(8) .
C10 N1 1.498(6) .
C11 H11A 0.9700 .
C11 H11B 0.9700 .
C11 S1 1.809(6) .
N1 H1A 0.9000 .
N1 H1B 0.9000 .
C12 H12A 0.9700 .
C12 H12B 0.9700 .
C12 H12C 0.9700 .
C12 H12D 0.9700 .
C12 C13 1.477(8) 2_676
C12 N2 1.536(14) .
C12 S2 1.664(7) .
C13 C12 1.477(8) 2_676
C13 H13A 0.9700 .
C13 H13B 0.9700 .
C13 H13C 0.9700 .
C13 H13D 0.9700 .
C13 N2 1.536(14) .
C13 S2 1.645(7) .
N2 H2 0.9001 .
S2 H2 1.0810 .

loop_
_geom_torsion_atom_site_label_1
_geom_torsion_atom_site_label_2
_geom_torsion_atom_site_label_3
_geom_torsion_atom_site_label_4
_geom_torsion
_geom_torsion_site_symmetry_1
C1 C2 C3 C4 0.4(8) .
C1 C2 C3 F2 179.8(4) .
C2 C1 C6 C5 -2.6(8) .
C2 C1 C6 F4 179.1(5) .
C2 C3 C4 C5 -0.7(7) .
C2 C3 C4 C7 176.3(5) .
C3 C4 C5 C6 -0.8(7) .
C3 C4 C5 F3 -179.6(4) .
C3 C4 C7 O1 43.7(7) .
C3 C4 C7 O2 -136.1(5) .
C4 C5 C6 C1 2.5(8) .
C4 C5 C6 F4 -179.2(5) .
C5 C4 C7 O1 -139.4(5) .
C5 C4 C7 O2 40.7(7) .
C6 C1 C2 C3 1.2(8) .
C6 C1 C2 F1 178.5(4) .
C7 C4 C5 C6 -177.8(4) .
C7 C4 C5 F3 3.3(7) .
F1 C2 C3 C4 -176.9(4) .
F1 C2 C3 F2 2.5(7) .
F2 C3 C4 C5 180.0(4) .
F2 C3 C4 C7 -3.0(7) .
F3 C5 C6 C1 -178.6(5) .
F3 C5 C6 F4 -0.4(7) .
I1 C1 C2 C3 -177.7(4) .
I1 C1 C2 F1 -0.3(7) .
I1 C1 C6 C5 176.3(4) .
I1 C1 C6 F4 -2.0(7) .
C8 C9 N1 C10 64.6(5) .
C9 C8 S1 C11 51.9(4) .
C10 C11 S1 C8 -50.9(4) .
C11 C10 N1 C9 -62.8(5) .
N1 C10 C11 S1 59.3(5) .
S1 C8 C9 N1 -62.2(5) .
C12 C13 N2 C12 -27.6(17) 2_676
C12 C13 S2 C12 -46.9(8) 2_676
C13 C12 N2 C13 27.4(17) 2_676
C13 C12 S2 C13 46.2(8) 2_676
N2 C12 S2 C13 -53(5) .
N2 C13 S2 C12 50(5) .
S2 C12 N2 C13 114(6) .
S2 C13 N2 C12 -117(6) .
